data_2014970
loop_
_publ_author_name
'Tao Li'
'Sheng-Min Hu'
'Shao-Wu Du'

_publ_section_title
<i>catena</i>-Poly[[[\m-1,4-bis(imidazol-1-ylmethyl)benzene-\k^2^<i>N</i>^3^:<i>N</i>^3'^]bis[dichlorocopper(II)]]-bis[\m-1,4-bis(imidazol-1-ylmethyl)benzene]-1:1'\k^2^<i>N</i>^3^:<i>N</i>^3'^;2:2'\k^2^<i>N</i>^3^:<i>N</i>^3'^]
_journal_coeditor_code DN1091
_journal_issue 9
_journal_name_full 'Acta Crystallographica Section C'
_journal_page_first m409
_journal_page_last m411
_journal_paper_doi 10.1107/S0108270105019682
_journal_volume 61
_journal_year 2005
_chemical_formula_iupac '[Cu2 Cl4 (C14 H14 N4)3]'
_chemical_formula_moiety 'C21 H21 Cl2 Cu N6'
_chemical_formula_sum 'C21 H21 Cl2 Cu N6'
_chemical_formula_weight 491.89
_chemical_name_systematic
;
catena-Poly[[[\m-1,4-bis(imidazol-1-ylmethyl)benzene-
\k^2^N^3^:N^3'^]bis[dichlorocopper(II)]]-bis[\m-1,4-bis(imidazol-1-
ylmethyl)benzene]-1:1'\k^2^N^3^:N^3'^;2:2'\k^2^N^3^:N^3'^]
;
_space_group_IT_number 2
_symmetry_cell_setting triclinic
_symmetry_space_group_name_Hall '-P 1'
_symmetry_space_group_name_H-M 'P -1'
_atom_sites_solution_hydrogens geom
_atom_sites_solution_primary direct
_atom_sites_solution_secondary difmap
_audit_creation_method SHELXL-97
_cell_angle_alpha 105.963(5)
_cell_angle_beta 99.760(7)
_cell_angle_gamma 98.062(3)
_cell_formula_units_Z 2
_cell_length_a 9.752(5)
_cell_length_b 9.894(6)
_cell_length_c 11.685(6)
_cell_measurement_reflns_used 2262
_cell_measurement_temperature 293(2)
_cell_measurement_theta_max 27.4835
_cell_measurement_theta_min 3.1436
_cell_volume 1047.3(10)
_computing_cell_refinement CrystalClear
_computing_data_collection 'CrystalClear (Rigaku Corporation, 2000)'
_computing_data_reduction CrystalClear
_computing_molecular_graphics 'SHELXTL (Bruker, 1997)'
_computing_publication_material SHELXTL
_computing_structure_refinement 'SHELXL97 (Sheldrick, 1997)'
_computing_structure_solution 'SHELXS97 (Sheldrick, 1997)'
_diffrn_ambient_temperature 293(2)
_diffrn_measured_fraction_theta_full 0.986
_diffrn_measured_fraction_theta_max 0.986
_diffrn_measurement_device_type 'Mercury70 (2x2 bin mode)'
_diffrn_measurement_method CCD-profile-fitting
_diffrn_radiation_monochromator graphite
_diffrn_radiation_source 'fine-focus sealed tube'
_diffrn_radiation_type MoK\a
_diffrn_radiation_wavelength 0.71073
_diffrn_reflns_av_R_equivalents 0.0273
_diffrn_reflns_av_sigmaI/netI 0.0534
_diffrn_reflns_limit_h_max 12
_diffrn_reflns_limit_h_min -12
_diffrn_reflns_limit_k_max 11
_diffrn_reflns_limit_k_min -12
_diffrn_reflns_limit_l_max 15
_diffrn_reflns_limit_l_min -10
_diffrn_reflns_number 8202
_diffrn_reflns_theta_full 27.48
_diffrn_reflns_theta_max 27.48
_diffrn_reflns_theta_min 3.14
_diffrn_standards_decay_% 0
_diffrn_standards_number 0
_exptl_absorpt_coefficient_mu 1.319
_exptl_absorpt_correction_T_max 0.876
_exptl_absorpt_correction_T_min 0.766
_exptl_absorpt_correction_type multi-scan
_exptl_absorpt_process_details '(CrystalClear; Rigaku Corporation, 2000)'
_exptl_crystal_colour blue
_exptl_crystal_density_diffrn 1.560
_exptl_crystal_density_method 'not measured'
_exptl_crystal_description block
_exptl_crystal_F_000 504
_exptl_crystal_size_max 0.2500
_exptl_crystal_size_mid 0.1000
_exptl_crystal_size_min 0.1000
_refine_diff_density_max 0.363
_refine_diff_density_min -0.648
_refine_ls_extinction_coef no
_refine_ls_extinction_method none
_refine_ls_goodness_of_fit_ref 1.055
_refine_ls_hydrogen_treatment constr
_refine_ls_matrix_type full
_refine_ls_number_parameters 271
_refine_ls_number_reflns 4736
_refine_ls_number_restraints 0
_refine_ls_restrained_S_all 1.055
_refine_ls_R_factor_all 0.0685
_refine_ls_R_factor_gt 0.0447
_refine_ls_shift/su_max 0.000
_refine_ls_shift/su_mean 0.000
_refine_ls_structure_factor_coef Fsqd
_refine_ls_weighting_details 'calc w = 1/[\s^2^(Fo^2^)+(0.0299P)^2^+0.7403P] where P = (Fo^2^+2Fc^2^)/3'
_refine_ls_weighting_scheme calc
_refine_ls_wR_factor_gt 0.0828
_refine_ls_wR_factor_ref 0.0931
_reflns_number_gt 3590
_reflns_number_total 4736
_reflns_threshold_expression I>2\s(I)
_cod_data_source_file dn1091.cif
_cod_data_source_block I
_cod_database_code 2014970
_cod_database_fobs_code 2014970

loop_
_symmetry_equiv_pos_as_xyz
'x, y, z'
'-x, -y, -z'

loop_
_atom_site_label
_atom_site_fract_x
_atom_site_fract_y
_atom_site_fract_z
_atom_site_U_iso_or_equiv
_atom_site_adp_type
_atom_site_calc_flag
_atom_site_refinement_flags
_atom_site_occupancy
_atom_site_disorder_assembly
_atom_site_disorder_group
_atom_site_type_symbol
Cu1 0.53017(4) 0.74937(4) 0.21936(3) 0.02686(11) Uani d . 1 . . Cu
Cl1 0.70712(8) 0.65664(9) 0.12999(8) 0.0364(2) Uani d . 1 . . Cl
Cl2 0.60472(9) 1.01460(9) 0.34671(7) 0.0382(2) Uani d . 1 . . Cl
N1 0.5950(3) 0.6905(3) 0.3653(2) 0.0280(6) Uani d . 1 . . N
N2 0.6330(2) 0.6846(3) 0.5541(2) 0.0266(6) Uani d . 1 . . N
N3 1.3258(2) 0.9008(3) 0.9570(2) 0.0256(5) Uani d . 1 . . N
N4 1.4521(2) 0.7998(3) 1.0693(2) 0.0258(5) Uani d . 1 . . N
H4A 1.4951 0.7807 1.1319 0.031 Uiso calc R 1 . . H
N5 0.3202(3) 0.7024(3) 0.2351(2) 0.0317(6) Uani d . 1 . . N
N6 0.1234(3) 0.7096(3) 0.3028(2) 0.0292(6) Uani d . 1 . . N
C1 0.5910(3) 0.7582(3) 0.4787(3) 0.0298(7) Uani d . 1 . . C
H1A 0.5627 0.8457 0.5030 0.036 Uiso calc R 1 . . H
C2 0.6668(3) 0.5627(3) 0.4853(3) 0.0326(7) Uani d . 1 . . C
H2A 0.6999 0.4911 0.5129 0.039 Uiso calc R 1 . . H
C3 0.6425(3) 0.5674(3) 0.3694(3) 0.0308(7) Uani d . 1 . . C
H3A 0.6558 0.4978 0.3026 0.037 Uiso calc R 1 . . H
C4 0.6507(3) 0.7326(4) 0.6871(3) 0.0327(7) Uani d . 1 . . C
H4B 0.6215 0.6510 0.7142 0.039 Uiso calc R 1 . . H
H4C 0.5896 0.8004 0.7090 0.039 Uiso calc R 1 . . H
C5 0.8023(3) 0.8025(3) 0.7517(3) 0.0269(6) Uani d . 1 . . C
C6 0.8760(3) 0.7502(3) 0.8364(3) 0.0330(7) Uani d . 1 . . C
H6A 0.8311 0.6726 0.8555 0.040 Uiso calc R 1 . . H
C7 1.0165(3) 0.8124(3) 0.8933(3) 0.0303(7) Uani d . 1 . . C
H7A 1.0645 0.7767 0.9507 0.036 Uiso calc R 1 . . H
C8 1.0857(3) 0.9273(3) 0.8652(3) 0.0255(6) Uani d . 1 . . C
C9 1.0099(3) 0.9802(3) 0.7817(3) 0.0350(8) Uani d . 1 . . C
H9A 1.0545 1.0580 0.7626 0.042 Uiso calc R 1 . . H
C10 0.8707(3) 0.9205(4) 0.7266(3) 0.0372(8) Uani d . 1 . . C
H10A 0.8216 0.9592 0.6720 0.045 Uiso calc R 1 . . H
C11 1.2388(3) 0.9974(3) 0.9223(3) 0.0314(7) Uani d . 1 . . C
H11A 1.2790 1.0368 0.8651 0.038 Uiso calc R 1 . . H
H11B 1.2425 1.0766 0.9942 0.038 Uiso calc R 1 . . H
C12 1.3770(3) 0.8989(3) 1.0702(3) 0.0278(7) Uani d . 1 . . C
H12A 1.3609 0.9604 1.1405 0.033 Uiso calc R 1 . . H
C13 1.4495(3) 0.7321(3) 0.9497(3) 0.0304(7) Uani d . 1 . . C
H13A 1.4937 0.6559 0.9216 0.037 Uiso calc R 1 . . H
C14 1.3719(3) 0.7943(3) 0.8792(3) 0.0317(7) Uani d . 1 . . C
H14A 1.3535 0.7697 0.7945 0.038 Uiso calc R 1 . . H
C15 0.2650(3) 0.7470(4) 0.3317(3) 0.0321(7) Uani d . 1 . . C
H15A 0.3181 0.7978 0.4097 0.039 Uiso calc R 1 . . H
C16 0.2061(3) 0.6333(3) 0.1397(3) 0.0332(7) Uani d . 1 . . C
H16A 0.2117 0.5909 0.0595 0.040 Uiso calc R 1 . . H
C17 0.0842(3) 0.6367(4) 0.1808(3) 0.0361(8) Uani d . 1 . . C
H17A -0.0077 0.5974 0.1351 0.043 Uiso calc R 1 . . H
C18 0.0309(4) 0.7305(4) 0.3906(3) 0.0371(8) Uani d . 1 . . C
H18A -0.0621 0.7367 0.3496 0.045 Uiso calc R 1 . . H
H18B 0.0698 0.8206 0.4548 0.045 Uiso calc R 1 . . H
C19 0.0155(3) 0.6106(3) 0.4468(3) 0.0283(7) Uani d . 1 . . C
C20 -0.0417(3) 0.4700(4) 0.3752(3) 0.0334(7) Uani d . 1 . . C
H20A -0.0696 0.4489 0.2910 0.040 Uiso calc R 1 . . H
C21 0.0573(3) 0.6388(4) 0.5722(3) 0.0330(7) Uani d . 1 . . C
H21A 0.0963 0.7323 0.6213 0.040 Uiso calc R 1 . . H

loop_
_atom_site_aniso_label
_atom_site_aniso_U_11
_atom_site_aniso_U_22
_atom_site_aniso_U_33
_atom_site_aniso_U_12
_atom_site_aniso_U_13
_atom_site_aniso_U_23
Cu1 0.0247(2) 0.0352(2) 0.0239(2) 0.00954(16) 0.00558(15) 0.01220(16)
Cl1 0.0307(4) 0.0463(5) 0.0397(5) 0.0169(4) 0.0139(4) 0.0171(4)
Cl2 0.0518(5) 0.0326(4) 0.0287(4) 0.0085(4) 0.0078(4) 0.0074(3)
N1 0.0244(13) 0.0340(15) 0.0267(14) 0.0091(11) 0.0036(11) 0.0105(12)
N2 0.0224(12) 0.0321(14) 0.0227(13) 0.0046(11) -0.0001(10) 0.0077(11)
N3 0.0253(13) 0.0277(14) 0.0236(13) 0.0057(11) 0.0024(11) 0.0092(11)
N4 0.0252(13) 0.0356(15) 0.0193(13) 0.0079(11) 0.0032(10) 0.0129(11)
N5 0.0224(13) 0.0456(17) 0.0304(15) 0.0060(12) 0.0071(11) 0.0163(13)
N6 0.0241(13) 0.0383(15) 0.0306(15) 0.0071(12) 0.0097(11) 0.0167(12)
C1 0.0275(16) 0.0330(18) 0.0299(17) 0.0115(14) 0.0038(13) 0.0099(14)
C2 0.0337(17) 0.0296(17) 0.0352(18) 0.0096(14) 0.0028(14) 0.0124(15)
C3 0.0271(16) 0.0298(17) 0.0333(18) 0.0084(14) 0.0035(14) 0.0066(14)
C4 0.0275(16) 0.044(2) 0.0282(17) 0.0081(15) 0.0052(14) 0.0136(15)
C5 0.0257(15) 0.0319(17) 0.0230(16) 0.0093(13) 0.0040(13) 0.0075(13)
C6 0.0352(18) 0.0348(18) 0.0334(18) 0.0060(15) 0.0086(15) 0.0174(15)
C7 0.0294(16) 0.0386(18) 0.0276(17) 0.0093(14) 0.0017(13) 0.0189(15)
C8 0.0250(15) 0.0279(16) 0.0224(15) 0.0085(13) 0.0033(12) 0.0053(13)
C9 0.0314(17) 0.0321(18) 0.042(2) 0.0004(14) -0.0004(15) 0.0199(16)
C10 0.0339(18) 0.041(2) 0.040(2) 0.0099(15) -0.0014(15) 0.0240(17)
C11 0.0289(16) 0.0287(17) 0.0346(18) 0.0037(14) 0.0008(14) 0.0112(14)
C12 0.0272(16) 0.0323(17) 0.0234(16) 0.0084(14) 0.0061(13) 0.0062(13)
C13 0.0323(17) 0.0332(18) 0.0276(17) 0.0114(14) 0.0083(14) 0.0086(14)
C14 0.0373(18) 0.0335(18) 0.0222(16) 0.0088(15) 0.0044(14) 0.0057(14)
C15 0.0277(16) 0.0415(19) 0.0273(17) 0.0027(14) 0.0053(14) 0.0135(15)
C16 0.0318(17) 0.0390(19) 0.0261(17) 0.0009(15) 0.0054(14) 0.0095(15)
C17 0.0256(16) 0.048(2) 0.0337(19) 0.0017(15) 0.0043(14) 0.0149(16)
C18 0.0363(18) 0.042(2) 0.045(2) 0.0157(16) 0.0209(16) 0.0201(17)
C19 0.0243(15) 0.0349(18) 0.0321(17) 0.0118(14) 0.0139(13) 0.0130(14)
C20 0.0322(17) 0.042(2) 0.0274(17) 0.0105(15) 0.0111(14) 0.0094(15)
C21 0.0330(18) 0.0315(17) 0.0327(18) 0.0070(14) 0.0111(15) 0.0041(14)

loop_
_atom_type_symbol
_atom_type_description
_atom_type_scat_dispersion_real
_atom_type_scat_dispersion_imag
_atom_type_scat_source
C C 0.0033 0.0016 'International Tables Vol C Tables 4.2.6.8 and 6.1.1.4'
H H 0.0000 0.0000 'International Tables Vol C Tables 4.2.6.8 and 6.1.1.4'
N N 0.0061 0.0033 'International Tables Vol C Tables 4.2.6.8 and 6.1.1.4'
Cu Cu 0.3201 1.2651 'International Tables Vol C Tables 4.2.6.8 and 6.1.1.4'
Cl Cl 0.1484 0.1585 'International Tables Vol C Tables 4.2.6.8 and 6.1.1.4'

loop_
_geom_angle_atom_site_label_1
_geom_angle_atom_site_label_2
_geom_angle_atom_site_label_3
_geom_angle_site_symmetry_1
_geom_angle_site_symmetry_3
_geom_angle
_geom_angle_publ_flag
N1 Cu1 N4 . 1_454 176.17(10) yes
N1 Cu1 N5 . . 90.24(10) yes
N4 Cu1 N5 1_454 . 86.39(10) yes
N1 Cu1 Cl1 . . 90.70(8) no
N4 Cu1 Cl1 1_454 . 90.98(8) no
N5 Cu1 Cl1 . . 144.36(8) yes
N1 Cu1 Cl2 . . 90.75(9) no
N4 Cu1 Cl2 1_454 . 91.71(8) no
N5 Cu1 Cl2 . . 101.68(8) yes
Cl1 Cu1 Cl2 . . 113.93(4) yes
C1 N1 C3 . . 105.6(3) no
C1 N1 Cu1 . . 126.3(2) no
C3 N1 Cu1 . . 127.9(2) no
C1 N2 C2 . . 107.3(3) no
C1 N2 C4 . . 125.8(3) no
C2 N2 C4 . . 126.7(3) no
C12 N3 C14 . . 106.7(2) no
C12 N3 C11 . . 127.0(3) no
C14 N3 C11 . . 126.3(3) no
C12 N4 C13 . . 106.7(3) no
C12 N4 Cu1 . 1_656 123.4(2) no
C13 N4 Cu1 . 1_656 129.4(2) no
C12 N4 H4A . . 126.6 no
C13 N4 H4A . . 126.6 no
Cu1 N4 H4A 1_656 . 6.6 no
C15 N5 C16 . . 105.4(3) no
C15 N5 Cu1 . . 128.6(2) no
C16 N5 Cu1 . . 125.4(2) no
C15 N6 C17 . . 107.5(2) no
C15 N6 C18 . . 125.0(3) no
C17 N6 C18 . . 127.2(3) no
N1 C1 N2 . . 111.2(3) no
N1 C1 H1A . . 124.4 no
N2 C1 H1A . . 124.4 no
C3 C2 N2 . . 106.2(3) no
C3 C2 H2A . . 126.9 no
N2 C2 H2A . . 126.9 no
C2 C3 N1 . . 109.6(3) no
C2 C3 H3A . . 125.2 no
N1 C3 H3A . . 125.2 no
N2 C4 C5 . . 112.2(2) yes
N2 C4 H4B . . 109.2 no
C5 C4 H4B . . 109.2 no
N2 C4 H4C . . 109.2 no
C5 C4 H4C . . 109.2 no
H4B C4 H4C . . 107.9 no
C6 C5 C10 . . 118.6(3) no
C6 C5 C4 . . 120.8(3) no
C10 C5 C4 . . 120.6(3) no
C5 C6 C7 . . 120.7(3) no
C5 C6 H6A . . 119.7 no
C7 C6 H6A . . 119.7 no
C8 C7 C6 . . 120.6(3) no
C8 C7 H7A . . 119.7 no
C6 C7 H7A . . 119.7 no
C9 C8 C7 . . 118.2(3) no
C9 C8 C11 . . 118.9(3) no
C7 C8 C11 . . 122.9(3) no
C10 C9 C8 . . 121.5(3) no
C10 C9 H9A . . 119.3 no
C8 C9 H9A . . 119.3 no
C9 C10 C5 . . 120.5(3) no
C9 C10 H10A . . 119.8 no
C5 C10 H10A . . 119.8 no
N3 C11 C8 . . 113.9(3) yes
N3 C11 H11A . . 108.8 no
C8 C11 H11A . . 108.8 no
N3 C11 H11B . . 108.8 no
C8 C11 H11B . . 108.8 no
H11A C11 H11B . . 107.7 no
N4 C12 N3 . . 111.4(3) no
N4 C12 H12A . . 124.3 no
N3 C12 H12A . . 124.3 no
C14 C13 N4 . . 108.7(3) no
C14 C13 H13A . . 125.7 no
N4 C13 H13A . . 125.7 no
C13 C14 N3 . . 106.6(3) no
C13 C14 H14A . . 126.7 no
N3 C14 H14A . . 126.7 no
N5 C15 N6 . . 111.3(3) no
N5 C15 H15A . . 124.3 no
N6 C15 H15A . . 124.3 no
C17 C16 N5 . . 109.5(3) no
C17 C16 H16A . . 125.3 no
N5 C16 H16A . . 125.3 no
C16 C17 N6 . . 106.3(3) no
C16 C17 H17A . . 126.9 no
N6 C17 H17A . . 126.9 no
N6 C18 C19 . . 112.3(2) yes
N6 C18 H18A . . 109.1 no
C19 C18 H18A . . 109.1 no
N6 C18 H18B . . 109.1 no
C19 C18 H18B . . 109.1 no
H18A C18 H18B . . 107.9 no
C21 C19 C20 . . 118.4(3) no
C21 C19 C18 . . 120.5(3) no
C20 C19 C18 . . 121.1(3) no
C21 C20 C19 2_566 . 120.6(3) no
C21 C20 H20A 2_566 . 119.7 no
C19 C20 H20A . . 119.7 no
C20 C21 C19 2_566 . 121.0(3) no
C20 C21 H21A 2_566 . 119.5 no
C19 C21 H21A . . 119.5 no

loop_
_geom_bond_atom_site_label_1
_geom_bond_atom_site_label_2
_geom_bond_site_symmetry_2
_geom_bond_distance
_geom_bond_publ_flag
Cu1 N1 . 1.982(3) yes
Cu1 N4 1_454 2.009(3) yes
Cu1 N5 . 2.086(3) yes
Cu1 Cl1 . 2.3320(12) yes
Cu1 Cl2 . 2.5651(15) yes
N1 C1 . 1.321(4) no
N1 C3 . 1.372(4) no
N2 C1 . 1.337(4) no
N2 C2 . 1.370(4) no
N2 C4 . 1.467(4) no
N3 C12 . 1.339(4) no
N3 C14 . 1.373(4) no
N3 C11 . 1.456(4) no
N4 C12 . 1.302(4) no
N4 C13 . 1.368(4) no
N4 Cu1 1_656 2.009(3) no
N4 H4A . 0.8600 no
N5 C15 . 1.326(4) no
N5 C16 . 1.376(4) no
N6 C15 . 1.338(4) no
N6 C17 . 1.368(4) no
N6 C18 . 1.469(4) no
C1 H1A . 0.9300 no
C2 C3 . 1.349(4) no
C2 H2A . 0.9300 no
C3 H3A . 0.9300 no
C4 C5 . 1.510(4) no
C4 H4B . 0.9700 no
C4 H4C . 0.9700 no
C5 C6 . 1.382(4) no
C5 C10 . 1.389(4) no
C6 C7 . 1.388(4) no
C6 H6A . 0.9300 no
C7 C8 . 1.386(4) no
C7 H7A . 0.9300 no
C8 C9 . 1.384(4) no
C8 C11 . 1.507(4) no
C9 C10 . 1.370(4) no
C9 H9A . 0.9300 no
C10 H10A . 0.9300 no
C11 H11A . 0.9700 no
C11 H11B . 0.9700 no
C12 H12A . 0.9300 no
C13 C14 . 1.352(4) no
C13 H13A . 0.9300 no
C14 H14A . 0.9300 no
C15 H15A . 0.9300 no
C16 C17 . 1.357(4) no
C16 H16A . 0.9300 no
C17 H17A . 0.9300 no
C18 C19 . 1.508(4) no
C18 H18A . 0.9700 no
C18 H18B . 0.9700 no
C19 C21 . 1.389(4) no
C19 C20 . 1.389(5) no
C20 C21 2_566 1.382(4) no
C20 H20A . 0.9300 no
C21 C20 2_566 1.382(4) no
C21 H21A . 0.9300 no
